data_4075322
loop_
_publ_author_name
'Jerzykiewicz, Lucjan B.'
'Utko, J\'ozef'
'Sobota, Piotr'

_publ_section_title
;
 Structural Characterization of Manganese(II) Compounds with
 Methylalumoxane (MAO) and AlMe2Units
;
_journal_issue 20
_journal_name_full Organometallics
_journal_page_first 4924
_journal_paper_doi 10.1021/om060207m
_journal_volume 25
_journal_year 2006
_chemical_formula_moiety 'C15 H39 Al3 Mn O7'
_chemical_formula_sum 'C15 H39 Al3 Mn O7'
_chemical_formula_weight 467.34
_chemical_name_systematic
;
 ?
;
_space_group_IT_number 2
_symmetry_cell_setting triclinic
_symmetry_Int_Tables_number 2
_symmetry_space_group_name_Hall '-P 1'
_symmetry_space_group_name_H-M 'P -1'
_atom_sites_solution_hydrogens geom
_atom_sites_solution_primary direct
_atom_sites_solution_secondary difmap
_audit_creation_method SHELXL-97
_cell_angle_alpha 90.09(2)
_cell_angle_beta 90.27(2)
_cell_angle_gamma 112.26(2)
_cell_formula_units_Z 2
_cell_length_a 8.995(3)
_cell_length_b 9.550(3)
_cell_length_c 15.102(5)
_cell_measurement_reflns_used 3743
_cell_measurement_temperature 100(1)
_cell_measurement_theta_max 26
_cell_measurement_theta_min 3
_cell_volume 1200.6(7)
_computing_cell_refinement
;
CrysAlis RED, Oxford Diffraction Ltd.,
Version 1.171.13
;
_computing_data_collection
;
CrysAlis CCD, Oxford Diffraction Ltd.,
Version 1.171.13
;
_computing_data_reduction
;
CrysAlis RED, Oxford Diffraction Ltd.,
Version 1.171.13
;
_computing_molecular_graphics 'SHELXTL-NT V5.1, Bruker AXS 1999'
_computing_publication_material 'SHELXTL-NT V5.1, Bruker AXS 1999'
_computing_structure_refinement 'SHELXTL-NT V5.1, Bruker AXS 1999'
_computing_structure_solution 'SHELXTL-NT V5.1, Bruker AXS 1999'
_diffrn_ambient_temperature 100(1)
_diffrn_measured_fraction_theta_full 0.997
_diffrn_measured_fraction_theta_max 0.997
_diffrn_measurement_device_type 'Kuma KM4CCD kappa-axis diffractometer'
_diffrn_measurement_method \w
_diffrn_radiation_monochromator graphite
_diffrn_radiation_source 'fine-focus sealed tube'
_diffrn_radiation_type MoK\a
_diffrn_radiation_wavelength 0.71073
_diffrn_reflns_av_R_equivalents 0.0245
_diffrn_reflns_av_sigmaI/netI 0.0209
_diffrn_reflns_limit_h_max 11
_diffrn_reflns_limit_h_min -10
_diffrn_reflns_limit_k_max 11
_diffrn_reflns_limit_k_min -11
_diffrn_reflns_limit_l_max 18
_diffrn_reflns_limit_l_min -18
_diffrn_reflns_number 14091
_diffrn_reflns_theta_full 26.50
_diffrn_reflns_theta_max 26.50
_diffrn_reflns_theta_min 3.54
_exptl_absorpt_coefficient_mu 0.688
_exptl_absorpt_correction_T_max 0.9545
_exptl_absorpt_correction_T_min 0.8621
_exptl_absorpt_correction_type analytical
_exptl_absorpt_process_details
;
CrysAlis RED, Oxford Diffraction Ltd.,
Version 1.171.13 beta
;
_exptl_crystal_colour colorless
_exptl_crystal_density_diffrn 1.292
_exptl_crystal_density_method 'not measured'
_exptl_crystal_description block
_exptl_crystal_F_000 498
_exptl_crystal_size_max 0.321
_exptl_crystal_size_mid 0.213
_exptl_crystal_size_min 0.112
_refine_diff_density_max 0.355
_refine_diff_density_min -0.368
_refine_diff_density_rms 0.058
_refine_ls_extinction_method none
_refine_ls_goodness_of_fit_ref 1.078
_refine_ls_hydrogen_treatment constr
_refine_ls_matrix_type full
_refine_ls_number_parameters 244
_refine_ls_number_reflns 4952
_refine_ls_number_restraints 0
_refine_ls_restrained_S_all 1.078
_refine_ls_R_factor_all 0.0382
_refine_ls_R_factor_gt 0.0326
_refine_ls_shift/su_max 0.039
_refine_ls_shift/su_mean 0.003
_refine_ls_structure_factor_coef Fsqd
_refine_ls_weighting_details 'calc w=1/[\s^2^(Fo^2^)+(0.0318P)^2^+0.9005P] where P=(Fo^2^+2Fc^2^)/3'
_refine_ls_weighting_scheme calc
_refine_ls_wR_factor_gt 0.0718
_refine_ls_wR_factor_ref 0.0741
_reflns_number_gt 4545
_reflns_number_total 4952
_reflns_threshold_expression >2sigma(I)
_cod_data_source_file om060207msi20060303_085112.cif
_cod_data_source_block compound3_CCDC299462_lbj24
_cod_depositor_comments
;
The following automatic conversions were performed:

'_symmetry_cell_setting' value 'Triclinic' changed to 'triclinic'
according to /home/saulius/struct/CIF-dictionaries/cif_core.dic
dictionary named 'cif_core.dic' version 2.4.1 from 2010-06-29.

Automatic conversion script
Id: cif_fix_values 1715 2011-07-08 13:25:40Z adriana 
;
_cod_database_code 4075322

loop_
_symmetry_equiv_pos_as_xyz
'x, y, z'
'-x, -y, -z'

loop_
_atom_site_label
_atom_site_type_symbol
_atom_site_fract_x
_atom_site_fract_y
_atom_site_fract_z
_atom_site_U_iso_or_equiv
_atom_site_adp_type
_atom_site_occupancy
_atom_site_symmetry_multiplicity
_atom_site_calc_flag
_atom_site_refinement_flags
Mn1 Mn 0.12517(3) 0.23105(3) 0.248594(15) 0.01246(7) Uani 1 1 d .
Al1 Al -0.11508(6) 0.42721(6) 0.24812(3) 0.01349(11) Uani 1 1 d .
Al2 Al -0.22552(6) 0.12635(6) 0.35695(3) 0.01468(11) Uani 1 1 d .
Al3 Al -0.23457(6) 0.11747(6) 0.14892(3) 0.01422(11) Uani 1 1 d .
O1 O -0.22342(14) 0.22222(13) 0.25186(7) 0.0133(2) Uani 1 1 d .
C1 C -0.0726(2) 0.5338(2) 0.36324(11) 0.0188(4) Uani 1 1 d .
H1A H -0.0503 0.4702 0.4081 0.028 Uiso 1 1 calc R
H1B H -0.1669 0.5548 0.3808 0.028 Uiso 1 1 calc R
H1C H 0.0204 0.6292 0.3580 0.028 Uiso 1 1 calc R
C2 C -0.2104(2) 0.5280(2) 0.16310(12) 0.0198(4) Uani 1 1 d .
H2A H -0.3063 0.4524 0.1357 0.030 Uiso 1 1 calc R
H2B H -0.1318 0.5781 0.1171 0.030 Uiso 1 1 calc R
H2C H -0.2402 0.6034 0.1944 0.030 Uiso 1 1 calc R
C3 C -0.3190(2) -0.0972(2) 0.34994(12) 0.0222(4) Uani 1 1 d .
H3A H -0.2757 -0.1307 0.2982 0.033 Uiso 1 1 calc R
H3B H -0.4361 -0.1320 0.3443 0.033 Uiso 1 1 calc R
H3C H -0.2916 -0.1395 0.4038 0.033 Uiso 1 1 calc R
C4 C -0.3189(2) 0.1989(2) 0.45673(12) 0.0224(4) Uani 1 1 d .
H4A H -0.2331 0.2778 0.4893 0.034 Uiso 1 1 calc R
H4B H -0.3743 0.1143 0.4965 0.034 Uiso 1 1 calc R
H4C H -0.3957 0.2404 0.4339 0.034 Uiso 1 1 calc R
C5 C -0.4296(2) -0.0670(2) 0.13347(12) 0.0234(4) Uani 1 1 d .
H5A H -0.4239 -0.1464 0.1728 0.035 Uiso 1 1 calc R
H5B H -0.4374 -0.1014 0.0718 0.035 Uiso 1 1 calc R
H5C H -0.5244 -0.0447 0.1481 0.035 Uiso 1 1 calc R
C6 C -0.1927(2) 0.2418(2) 0.04034(11) 0.0197(4) Uani 1 1 d .
H6A H -0.1029 0.3381 0.0510 0.030 Uiso 1 1 calc R
H6B H -0.2889 0.2612 0.0244 0.030 Uiso 1 1 calc R
H6C H -0.1656 0.1876 -0.0082 0.030 Uiso 1 1 calc R
O10 O 0.30924(15) 0.34515(14) 0.14372(8) 0.0180(3) Uani 1 1 d .
O11 O 0.07385(14) 0.42165(13) 0.21117(7) 0.0152(2) Uani 1 1 d .
C11 C 0.2049(2) 0.5371(2) 0.17052(13) 0.0231(4) Uani 1 1 d .
H11A H 0.2866 0.5912 0.2157 0.028 Uiso 1 1 calc R
H11B H 0.1675 0.6111 0.1418 0.028 Uiso 1 1 calc R
C12 C 0.2774(2) 0.4669(2) 0.10242(13) 0.0266(4) Uani 1 1 d .
H12A H 0.2022 0.4277 0.0520 0.032 Uiso 1 1 calc R
H12B H 0.3785 0.5436 0.0797 0.032 Uiso 1 1 calc R
C13 C 0.3614(2) 0.2620(2) 0.08015(13) 0.0262(4) Uani 1 1 d .
H13A H 0.4587 0.3305 0.0508 0.039 Uiso 1 1 calc R
H13B H 0.2765 0.2169 0.0359 0.039 Uiso 1 1 calc R
H13C H 0.3847 0.1817 0.1103 0.039 Uiso 1 1 calc R
O20 O 0.31034(14) 0.33177(14) 0.35479(8) 0.0185(3) Uani 1 1 d .
O21 O -0.00907(14) 0.18650(14) 0.36734(7) 0.0162(2) Uani 1 1 d .
C21 C 0.0838(2) 0.2069(2) 0.44615(11) 0.0192(4) Uani 1 1 d .
H21A H 0.1102 0.1167 0.4568 0.023 Uiso 1 1 calc R
H21B H 0.0213 0.2195 0.4972 0.023 Uiso 1 1 calc R
C22 C 0.2364(2) 0.3452(2) 0.43710(11) 0.0210(4) Uani 1 1 d .
H22A H 0.2118 0.4379 0.4370 0.025 Uiso 1 1 calc R
H22B H 0.3098 0.3516 0.4873 0.025 Uiso 1 1 calc R
C23 C 0.4639(2) 0.4509(3) 0.34382(13) 0.0314(5) Uani 1 1 d .
H23A H 0.5362 0.4464 0.3915 0.047 Uiso 1 1 calc R
H23B H 0.4519 0.5487 0.3460 0.047 Uiso 1 1 calc R
H23C H 0.5087 0.4395 0.2865 0.047 Uiso 1 1 calc R
O30 O 0.19461(15) 0.02749(14) 0.24132(8) 0.0196(3) Uani 1 1 d .
O31 O -0.05775(14) 0.07447(13) 0.17025(8) 0.0160(2) Uani 1 1 d .
C31 C -0.0254(2) -0.0517(2) 0.13964(12) 0.0202(4) Uani 1 1 d .
H31A H 0.0431 -0.0233 0.0864 0.024 Uiso 1 1 calc R
H31B H -0.1273 -0.1354 0.1234 0.024 Uiso 1 1 calc R
C32 C 0.0591(2) -0.1026(2) 0.21194(13) 0.0230(4) Uani 1 1 d .
H32A H -0.0151 -0.1458 0.2618 0.028 Uiso 1 1 calc R
H32B H 0.0956 -0.1812 0.1890 0.028 Uiso 1 1 calc R
C33 C 0.2832(3) -0.0117(2) 0.30968(14) 0.0307(5) Uani 1 1 d .
H33A H 0.3170 -0.0919 0.2882 0.046 Uiso 1 1 calc R
H33B H 0.2149 -0.0474 0.3618 0.046 Uiso 1 1 calc R
H33C H 0.3782 0.0776 0.3257 0.046 Uiso 1 1 calc R

loop_
_atom_site_aniso_label
_atom_site_aniso_U_11
_atom_site_aniso_U_22
_atom_site_aniso_U_33
_atom_site_aniso_U_23
_atom_site_aniso_U_13
_atom_site_aniso_U_12
Mn1 0.01304(13) 0.01259(13) 0.01106(12) 0.00003(9) -0.00034(9) 0.00407(10)
Al1 0.0153(2) 0.0122(2) 0.0126(2) -0.00020(18) 0.00057(18) 0.00481(19)
Al2 0.0139(2) 0.0148(3) 0.0131(2) 0.00202(19) 0.00049(18) 0.0028(2)
Al3 0.0155(2) 0.0141(3) 0.0126(2) -0.00170(19) -0.00270(18) 0.0052(2)
O1 0.0153(6) 0.0114(6) 0.0116(5) 0.0006(4) -0.0001(4) 0.0035(5)
C1 0.0210(9) 0.0174(9) 0.0170(8) -0.0036(7) -0.0007(7) 0.0060(7)
C2 0.0233(9) 0.0161(9) 0.0205(8) 0.0003(7) -0.0037(7) 0.0080(7)
C3 0.0213(9) 0.0162(9) 0.0261(9) 0.0057(7) -0.0005(7) 0.0037(7)
C4 0.0219(9) 0.0252(10) 0.0173(8) 0.0020(7) 0.0045(7) 0.0057(8)
C5 0.0214(9) 0.0213(10) 0.0237(9) -0.0048(7) -0.0048(7) 0.0038(8)
C6 0.0236(9) 0.0231(9) 0.0143(8) 0.0001(7) -0.0020(7) 0.0111(8)
O10 0.0197(6) 0.0210(6) 0.0149(6) 0.0013(5) 0.0037(5) 0.0096(5)
O11 0.0155(6) 0.0125(6) 0.0167(6) 0.0036(5) 0.0047(5) 0.0042(5)
C11 0.0217(9) 0.0175(9) 0.0291(10) 0.0072(7) 0.0083(7) 0.0062(7)
C12 0.0299(10) 0.0315(11) 0.0226(9) 0.0136(8) 0.0116(8) 0.0162(9)
C13 0.0255(10) 0.0299(11) 0.0229(9) -0.0034(8) 0.0088(8) 0.0101(8)
O20 0.0133(6) 0.0214(7) 0.0156(6) -0.0017(5) -0.0007(5) 0.0010(5)
O21 0.0144(6) 0.0211(6) 0.0102(5) 0.0009(5) -0.0015(4) 0.0033(5)
C21 0.0191(9) 0.0261(10) 0.0104(7) 0.0016(7) -0.0017(6) 0.0062(8)
C22 0.0202(9) 0.0269(10) 0.0130(8) -0.0055(7) -0.0024(7) 0.0056(8)
C23 0.0177(9) 0.0371(12) 0.0257(10) 0.0006(9) -0.0015(8) -0.0053(8)
O30 0.0200(6) 0.0178(6) 0.0230(6) -0.0007(5) -0.0058(5) 0.0097(5)
O31 0.0188(6) 0.0128(6) 0.0177(6) -0.0034(5) -0.0036(5) 0.0075(5)
C31 0.0249(9) 0.0156(9) 0.0220(9) -0.0061(7) -0.0045(7) 0.0100(7)
C32 0.0247(10) 0.0146(9) 0.0309(10) -0.0031(7) -0.0061(8) 0.0087(8)
C33 0.0342(11) 0.0316(11) 0.0343(11) -0.0048(9) -0.0153(9) 0.0218(10)

loop_
_atom_type_symbol
_atom_type_description
_atom_type_scat_dispersion_real
_atom_type_scat_dispersion_imag
_atom_type_scat_source
C C 0.0033 0.0016 'International Tables Vol C Tables 4.2.6.8 and 6.1.1.4'
H H 0.0000 0.0000 'International Tables Vol C Tables 4.2.6.8 and 6.1.1.4'
O O 0.0106 0.0060 'International Tables Vol C Tables 4.2.6.8 and 6.1.1.4'
Al Al 0.0645 0.0514 'International Tables Vol C Tables 4.2.6.8 and 6.1.1.4'
Mn Mn 0.3368 0.7283 'International Tables Vol C Tables 4.2.6.8 and 6.1.1.4'

loop_
_geom_angle_atom_site_label_1
_geom_angle_atom_site_label_2
_geom_angle_atom_site_label_3
_geom_angle
O31 Mn1 O11 95.46(5)
O31 Mn1 O21 95.62(5)
O11 Mn1 O21 96.11(5)
O31 Mn1 O20 162.19(5)
O11 Mn1 O20 100.93(5)
O21 Mn1 O20 75.90(5)
O31 Mn1 O10 100.48(5)
O11 Mn1 O10 75.84(5)
O21 Mn1 O10 162.57(5)
O20 Mn1 O10 90.29(5)
O31 Mn1 O30 76.04(5)
O11 Mn1 O30 161.51(5)
O21 Mn1 O30 101.00(5)
O20 Mn1 O30 90.06(5)
O10 Mn1 O30 89.41(5)
O11 Al1 O1 96.03(6)
O11 Al1 C1 106.82(7)
O1 Al1 C1 116.22(7)
O11 Al1 C2 113.29(7)
O1 Al1 C2 112.93(7)
C1 Al1 C2 110.65(8)
O21 Al2 O1 96.05(6)
O21 Al2 C4 112.00(7)
O1 Al2 C4 114.39(8)
O21 Al2 C3 108.19(7)
O1 Al2 C3 114.60(7)
C4 Al2 C3 110.65(8)
O31 Al3 O1 96.04(6)
O31 Al3 C5 112.15(8)
O1 Al3 C5 115.47(7)
O31 Al3 C6 107.24(7)
O1 Al3 C6 114.73(7)
C5 Al3 C6 110.18(8)
Al1 O1 Al3 116.91(7)
Al1 O1 Al2 117.81(7)
Al3 O1 Al2 118.37(7)
Al1 C1 H1A 109.5
Al1 C1 H1B 109.5
H1A C1 H1B 109.5
Al1 C1 H1C 109.5
H1A C1 H1C 109.5
H1B C1 H1C 109.5
Al1 C2 H2A 109.5
Al1 C2 H2B 109.5
H2A C2 H2B 109.5
Al1 C2 H2C 109.5
H2A C2 H2C 109.5
H2B C2 H2C 109.5
Al2 C3 H3A 109.5
Al2 C3 H3B 109.5
H3A C3 H3B 109.5
Al2 C3 H3C 109.5
H3A C3 H3C 109.5
H3B C3 H3C 109.5
Al2 C4 H4A 109.5
Al2 C4 H4B 109.5
H4A C4 H4B 109.5
Al2 C4 H4C 109.5
H4A C4 H4C 109.5
H4B C4 H4C 109.5
Al3 C5 H5A 109.5
Al3 C5 H5B 109.5
H5A C5 H5B 109.5
Al3 C5 H5C 109.5
H5A C5 H5C 109.5
H5B C5 H5C 109.5
Al3 C6 H6A 109.5
Al3 C6 H6B 109.5
H6A C6 H6B 109.5
Al3 C6 H6C 109.5
H6A C6 H6C 109.5
H6B C6 H6C 109.5
C13 O10 C12 111.31(14)
C13 O10 Mn1 122.64(11)
C12 O10 Mn1 111.20(10)
C11 O11 Al1 128.88(11)
C11 O11 Mn1 113.47(10)
Al1 O11 Mn1 117.02(6)
O11 C11 C12 109.07(15)
O11 C11 H11A 109.9
C12 C11 H11A 109.9
O11 C11 H11B 109.9
C12 C11 H11B 109.9
H11A C11 H11B 108.3
O10 C12 C11 108.35(14)
O10 C12 H12A 110.0
C11 C12 H12A 110.0
O10 C12 H12B 110.0
C11 C12 H12B 110.0
H12A C12 H12B 108.4
O10 C13 H13A 109.5
O10 C13 H13B 109.5
H13A C13 H13B 109.5
O10 C13 H13C 109.5
H13A C13 H13C 109.5
H13B C13 H13C 109.5
C23 O20 C22 111.95(14)
C23 O20 Mn1 126.28(11)
C22 O20 Mn1 111.11(10)
C21 O21 Al2 127.97(10)
C21 O21 Mn1 114.89(10)
Al2 O21 Mn1 117.14(6)
O21 C21 C22 109.42(14)
O21 C21 H21A 109.8
C22 C21 H21A 109.8
O21 C21 H21B 109.8
C22 C21 H21B 109.8
H21A C21 H21B 108.2
O20 C22 C21 107.63(14)
O20 C22 H22A 110.2
C21 C22 H22A 110.2
O20 C22 H22B 110.2
C21 C22 H22B 110.2
H22A C22 H22B 108.5
O20 C23 H23A 109.5
O20 C23 H23B 109.5
H23A C23 H23B 109.5
O20 C23 H23C 109.5
H23A C23 H23C 109.5
H23B C23 H23C 109.5
C33 O30 C32 111.40(15)
C33 O30 Mn1 123.45(11)
C32 O30 Mn1 109.72(10)
C31 O31 Al3 127.92(11)
C31 O31 Mn1 115.27(10)
Al3 O31 Mn1 116.81(6)
O31 C31 C32 109.18(14)
O31 C31 H31A 109.8
C32 C31 H31A 109.8
O31 C31 H31B 109.8
C32 C31 H31B 109.8
H31A C31 H31B 108.3
O30 C32 C31 107.82(15)
O30 C32 H32A 110.1
C31 C32 H32A 110.1
O30 C32 H32B 110.1
C31 C32 H32B 110.1
H32A C32 H32B 108.5
O30 C33 H33A 109.5
O30 C33 H33B 109.5
H33A C33 H33B 109.5
O30 C33 H33C 109.5
H33A C33 H33C 109.5
H33B C33 H33C 109.5

loop_
_geom_bond_atom_site_label_1
_geom_bond_atom_site_label_2
_geom_bond_distance
Mn1 O31 2.111(2)
Mn1 O11 2.117(2)
Mn1 O21 2.119(2)
Mn1 O20 2.242(2)
Mn1 O10 2.258(2)
Mn1 O30 2.257(2)
Al1 O11 1.811(2)
Al1 O1 1.828(2)
Al1 C1 1.974(2)
Al1 C2 1.982(2)
Al2 O21 1.815(2)
Al2 O1 1.830(2)
Al2 C4 1.976(2)
Al2 C3 1.978(2)
Al3 O31 1.815(2)
Al3 O1 1.829(2)
Al3 C5 1.972(2)
Al3 C6 1.978(2)
C1 H1A 0.9800
C1 H1B 0.9800
C1 H1C 0.9800
C2 H2A 0.9800
C2 H2B 0.9800
C2 H2C 0.9800
C3 H3A 0.9800
C3 H3B 0.9800
C3 H3C 0.9800
C4 H4A 0.9800
C4 H4B 0.9800
C4 H4C 0.9800
C5 H5A 0.9800
C5 H5B 0.9800
C5 H5C 0.9800
C6 H6A 0.9800
C6 H6B 0.9800
C6 H6C 0.9800
O10 C13 1.434(2)
O10 C12 1.441(2)
O11 C11 1.416(2)
C11 C12 1.506(3)
C11 H11A 0.9900
C11 H11B 0.9900
C12 H12A 0.9900
C12 H12B 0.9900
C13 H13A 0.9800
C13 H13B 0.9800
C13 H13C 0.9800
O20 C23 1.429(2)
O20 C22 1.441(2)
O21 C21 1.421(2)
C21 C22 1.509(3)
C21 H21A 0.9900
C21 H21B 0.9900
C22 H22A 0.9900
C22 H22B 0.9900
C23 H23A 0.9800
C23 H23B 0.9800
C23 H23C 0.9800
O30 C33 1.435(2)
O30 C32 1.439(2)
O31 C31 1.420(2)
C31 C32 1.510(3)
C31 H31A 0.9900
C31 H31B 0.9900
C32 H32A 0.9900
C32 H32B 0.9900
C33 H33A 0.9800
C33 H33B 0.9800
C33 H33C 0.9800

loop_
_geom_torsion_atom_site_label_1
_geom_torsion_atom_site_label_2
_geom_torsion_atom_site_label_3
_geom_torsion_atom_site_label_4
_geom_torsion
O11 Al1 O1 Al3 -57.90(8)
C1 Al1 O1 Al3 -170.01(8)
C2 Al1 O1 Al3 60.56(10)
O11 Al1 O1 Al2 92.58(8)
C1 Al1 O1 Al2 -19.54(10)
C2 Al1 O1 Al2 -148.97(8)
O31 Al3 O1 Al1 92.81(8)
C5 Al3 O1 Al1 -149.14(8)
C6 Al3 O1 Al1 -19.33(10)
O31 Al3 O1 Al2 -57.50(8)
C5 Al3 O1 Al2 60.56(10)
C6 Al3 O1 Al2 -169.64(8)
O21 Al2 O1 Al1 -58.61(8)
C4 Al2 O1 Al1 58.89(10)
C3 Al2 O1 Al1 -171.80(8)
O21 Al2 O1 Al3 91.42(8)
C4 Al2 O1 Al3 -151.08(8)
C3 Al2 O1 Al3 -21.77(10)
O31 Mn1 O10 C13 -50.01(14)
O11 Mn1 O10 C13 -143.06(14)
O21 Mn1 O10 C13 152.84(16)
O20 Mn1 O10 C13 115.73(13)
O30 Mn1 O10 C13 25.67(13)
O31 Mn1 O10 C12 85.33(12)
O11 Mn1 O10 C12 -7.72(12)
O21 Mn1 O10 C12 -71.8(2)
O20 Mn1 O10 C12 -108.92(12)
O30 Mn1 O10 C12 161.02(12)
O1 Al1 O11 C11 161.01(14)
C1 Al1 O11 C11 -79.25(16)
C2 Al1 O11 C11 42.84(16)
O1 Al1 O11 Mn1 -28.79(7)
C1 Al1 O11 Mn1 90.96(9)
C2 Al1 O11 Mn1 -146.96(7)
O31 Mn1 O11 C11 -120.64(12)
O21 Mn1 O11 C11 143.10(11)
O20 Mn1 O11 C11 66.33(12)
O10 Mn1 O11 C11 -21.18(11)
O30 Mn1 O11 C11 -59.2(2)
O31 Mn1 O11 Al1 67.66(7)
O21 Mn1 O11 Al1 -28.60(7)
O20 Mn1 O11 Al1 -105.37(7)
O10 Mn1 O11 Al1 167.12(7)
O30 Mn1 O11 Al1 129.09(13)
Al1 O11 C11 C12 -143.50(13)
Mn1 O11 C11 C12 46.01(18)
C13 O10 C12 C11 173.37(15)
Mn1 O10 C12 C11 32.80(18)
O11 C11 C12 O10 -51.4(2)
O31 Mn1 O20 C23 141.13(18)
O11 Mn1 O20 C23 -62.14(16)
O21 Mn1 O20 C23 -155.77(16)
O10 Mn1 O20 C23 13.49(15)
O30 Mn1 O20 C23 102.90(16)
O31 Mn1 O20 C22 -77.57(19)
O11 Mn1 O20 C22 79.16(12)
O21 Mn1 O20 C22 -14.46(11)
O10 Mn1 O20 C22 154.79(11)
O30 Mn1 O20 C22 -115.79(12)
O1 Al2 O21 C21 152.74(14)
C4 Al2 O21 C21 33.35(16)
C3 Al2 O21 C21 -88.87(15)
O1 Al2 O21 Mn1 -27.77(8)
C4 Al2 O21 Mn1 -147.16(8)
C3 Al2 O21 Mn1 90.61(9)
O31 Mn1 O21 C21 149.76(12)
O11 Mn1 O21 C21 -114.11(12)
O20 Mn1 O21 C21 -14.33(11)
O10 Mn1 O21 C21 -52.8(2)
O30 Mn1 O21 C21 72.93(12)
O31 Mn1 O21 Al2 -29.79(8)
O11 Mn1 O21 Al2 66.34(8)
O20 Mn1 O21 Al2 166.11(8)
O10 Mn1 O21 Al2 127.64(14)
O30 Mn1 O21 Al2 -106.62(7)
Al2 O21 C21 C22 -140.76(13)
Mn1 O21 C21 C22 39.74(17)
C23 O20 C22 C21 -174.63(16)
Mn1 O20 C22 C21 38.29(16)
O21 C21 C22 O20 -50.84(19)
O31 Mn1 O30 C33 -150.93(15)
O11 Mn1 O30 C33 144.80(17)
O21 Mn1 O30 C33 -57.81(15)
O20 Mn1 O30 C33 17.83(15)
O10 Mn1 O30 C33 108.11(15)
O31 Mn1 O30 C32 -16.40(11)
O11 Mn1 O30 C32 -80.67(19)
O21 Mn1 O30 C32 76.72(12)
O20 Mn1 O30 C32 152.36(11)
O10 Mn1 O30 C32 -117.36(11)
O1 Al3 O31 C31 151.47(14)
C5 Al3 O31 C31 30.81(16)
C6 Al3 O31 C31 -90.27(15)
O1 Al3 O31 Mn1 -29.40(8)
C5 Al3 O31 Mn1 -150.07(8)
C6 Al3 O31 Mn1 88.85(9)
O11 Mn1 O31 C31 150.52(11)
O21 Mn1 O31 C31 -112.77(12)
O20 Mn1 O31 C31 -52.4(2)
O10 Mn1 O31 C31 73.94(12)
O30 Mn1 O31 C31 -12.80(11)
O11 Mn1 O31 Al3 -28.72(7)
O21 Mn1 O31 Al3 67.99(8)
O20 Mn1 O31 Al3 128.35(13)
O10 Mn1 O31 Al3 -105.29(7)
O30 Mn1 O31 Al3 167.96(8)
Al3 O31 C31 C32 -142.04(13)
Mn1 O31 C31 C32 38.82(18)
C33 O30 C32 C31 -179.27(15)
Mn1 O30 C32 C31 40.43(16)
O31 C31 C32 O30 -52.08(19)
